data_7122205
loop_
_publ_author_name
'Umar, Tarana'
'Shalini, Shruti'
'Raza, Md Kausar'
'Gusain, Siddharth'
'Kumar, Jitendra'
'Ahmed, Waqar'
'Tiwari, Manisha'
'Hoda, Nasimul'

_publ_section_title
;
 New amyloid beta-disaggregating agents: synthesis, pharmacological
 evaluation, crystal structure and molecular docking of
 <i>N</i>-(4-((7-chloroquinolin-4-yl)oxy)-3-ethoxybenzyl)amines.
;
_journal_issue 11
_journal_name_full MedChemComm
_journal_page_first 1891
_journal_page_last 1904
_journal_paper_doi 10.1039/c8md00312b
_journal_volume 9
_journal_year 2018
_chemical_formula_sum 'C24 H18 Cl F N2 O3'
_chemical_formula_weight 436.85
_space_group_crystal_system monoclinic
_space_group_IT_number 14
_space_group_name_Hall '-P 2ybc'
_space_group_name_H-M_alt 'P 1 21/c 1'
_symmetry_space_group_name_Hall '-P 2ybc'
_symmetry_space_group_name_H-M 'P 1 21/c 1'
_atom_sites_solution_hydrogens mixed
_audit_creation_method SHELXL-2016/6
_audit_update_record
;
2018-03-09 deposited with the CCDC.
2018-08-07 downloaded from the CCDC.
;
_cell_angle_alpha 90
_cell_angle_beta 96.136(9)
_cell_angle_gamma 90
_cell_formula_units_Z 4
_cell_length_a 10.474(3)
_cell_length_b 11.271(3)
_cell_length_c 17.518(5)
_cell_measurement_reflns_used 9852
_cell_measurement_temperature 296(2)
_cell_measurement_theta_max 27.15
_cell_measurement_theta_min 3.20
_cell_volume 2056.2(10)
_computing_cell_refinement 'Bruker SAINT'
_computing_data_collection 'Bruker APEX2'
_computing_data_reduction 'Bruker SAINT'
_computing_molecular_graphics 'Bruker SHELXTL'
_computing_publication_material 'Bruker SHELXTL'
_computing_structure_refinement 'SHELXL-2016/6 (Sheldrick, 2016)'
_computing_structure_solution 'SHELXT 2014/5 (Sheldrick, 2014)'
_diffrn_ambient_temperature 296(2)
_diffrn_measured_fraction_theta_full 0.999
_diffrn_measured_fraction_theta_max 0.997
_diffrn_measurement_device_type 'Bruker APEX-II CCD'
_diffrn_measurement_method '\f and \w scans'
_diffrn_radiation_type MoK\a
_diffrn_radiation_wavelength 0.71073
_diffrn_reflns_av_R_equivalents 0.0680
_diffrn_reflns_av_unetI/netI 0.0350
_diffrn_reflns_Laue_measured_fraction_full 0.999
_diffrn_reflns_Laue_measured_fraction_max 0.997
_diffrn_reflns_limit_h_max 14
_diffrn_reflns_limit_h_min -14
_diffrn_reflns_limit_k_max 16
_diffrn_reflns_limit_k_min -16
_diffrn_reflns_limit_l_max 25
_diffrn_reflns_limit_l_min -25
_diffrn_reflns_number 74936
_diffrn_reflns_point_group_measured_fraction_full 0.999
_diffrn_reflns_point_group_measured_fraction_max 0.997
_diffrn_reflns_theta_full 25.242
_diffrn_reflns_theta_max 30.584
_diffrn_reflns_theta_min 2.823
_exptl_absorpt_coefficient_mu 0.224
_exptl_absorpt_correction_T_max 0.932
_exptl_absorpt_correction_T_min 0.650
_exptl_absorpt_correction_type multi-scan
_exptl_absorpt_process_details SADABS
_exptl_crystal_colour white
_exptl_crystal_density_diffrn 1.411
_exptl_crystal_description Block
_exptl_crystal_F_000 904
_exptl_crystal_size_max 0.5
_exptl_crystal_size_mid 0.4
_exptl_crystal_size_min 0.2
_refine_diff_density_max 0.287
_refine_diff_density_min -0.254
_refine_diff_density_rms 0.044
_refine_ls_extinction_method none
_refine_ls_goodness_of_fit_ref 1.029
_refine_ls_hydrogen_treatment mixed
_refine_ls_matrix_type full
_refine_ls_number_parameters 284
_refine_ls_number_reflns 6283
_refine_ls_number_restraints 0
_refine_ls_restrained_S_all 1.029
_refine_ls_R_factor_all 0.0941
_refine_ls_R_factor_gt 0.0520
_refine_ls_shift/su_max 0.000
_refine_ls_shift/su_mean 0.000
_refine_ls_structure_factor_coef Fsqd
_refine_ls_weighting_details 'w=1/[\s^2^(Fo^2^)+(0.0410P)^2^+0.8737P] where P=(Fo^2^+2Fc^2^)/3'
_refine_ls_weighting_scheme calc
_refine_ls_wR_factor_gt 0.1054
_refine_ls_wR_factor_ref 0.1246
_reflns_Friedel_coverage 0.000
_reflns_number_gt 4065
_reflns_number_total 6283
_reflns_threshold_expression 'I > 2\s(I)'
_cod_data_source_file c8md00312b2.cif
_cod_data_source_block DF
_cod_depositor_comments 'Adding full bibliography for 7122205--7122206.cif.'
_cod_original_cell_volume 2056.2(11)
_cod_database_code 7122205
_shelx_shelxl_version_number 2016/6
_shelx_space_group_comment
;
The symmetry employed for this shelxl refinement is uniquely defined
by the following loop, which should always be used as a source of
symmetry information in preference to the above space-group names.
They are only intended as comments.
;

loop_
_space_group_symop_operation_xyz
'x, y, z'
'-x, y+1/2, -z+1/2'
'-x, -y, -z'
'x, -y-1/2, z-1/2'

loop_
_atom_site_label
_atom_site_type_symbol
_atom_site_fract_x
_atom_site_fract_y
_atom_site_fract_z
_atom_site_U_iso_or_equiv
_atom_site_adp_type
_atom_site_occupancy
_atom_site_site_symmetry_order
_atom_site_calc_flag
_atom_site_refinement_flags_posn
_atom_site_refinement_flags_adp
Cl1 Cl 0.01769(5) 0.67777(6) 0.04469(3) 0.0782(2) Uani 1 1 d . .
O3 O 0.46768(10) 0.56060(10) 0.33249(6) 0.0391(3) Uani 1 1 d . .
F1 F 1.18330(12) 0.61291(14) 0.89219(7) 0.0828(4) Uani 1 1 d . .
O2 O 0.46833(11) 0.35006(10) 0.40745(7) 0.0440(3) Uani 1 1 d . .
N1 N 0.83923(14) 0.55060(14) 0.63315(8) 0.0454(4) Uani 1 1 d . .
N2 N 0.40665(14) 0.41457(13) 0.11277(8) 0.0460(4) Uani 1 1 d . .
C22 C 0.14863(15) 0.62987(16) 0.10675(10) 0.0433(4) Uani 1 1 d . .
C23 C 0.16814(16) 0.68288(16) 0.17931(10) 0.0437(4) Uani 1 1 d . .
H23 H 0.114068 0.743191 0.192569 0.052 Uiso 1 1 calc R U
C24 C 0.26751(15) 0.64509(14) 0.23049(9) 0.0372(3) Uani 1 1 d . .
H24 H 0.280705 0.679780 0.278857 0.045 Uiso 1 1 calc R U
C18 C 0.35020(13) 0.55402(12) 0.21065(8) 0.0296(3) Uani 1 1 d . .
C16 C 0.45393(14) 0.50913(13) 0.26169(8) 0.0306(3) Uani 1 1 d . .
C12 C 0.57197(14) 0.52912(14) 0.38581(9) 0.0345(3) Uani 1 1 d . .
C13 C 0.56842(14) 0.42442(14) 0.42740(9) 0.0351(3) Uani 1 1 d . .
C9 C 0.66606(15) 0.40481(15) 0.48715(9) 0.0390(4) Uani 1 1 d . .
H9 H 0.666161 0.335156 0.515609 0.047 Uiso 1 1 calc R U
C8 C 0.76247(15) 0.48765(16) 0.50446(9) 0.0403(4) Uani 1 1 d . .
C7 C 0.86164(17) 0.46941(18) 0.57289(10) 0.0499(5) Uani 1 1 d . .
H7A H 0.856917 0.388538 0.591322 0.060 Uiso 1 1 calc R U
H7B H 0.946940 0.482111 0.557653 0.060 Uiso 1 1 calc R U
C6 C 0.92572(14) 0.56149(14) 0.69823(9) 0.0352(3) Uani 1 1 d . .
C5 C 0.90033(15) 0.63675(15) 0.75743(9) 0.0384(4) Uani 1 1 d . .
C2 C 0.98338(18) 0.65454(17) 0.82259(10) 0.0478(4) Uani 1 1 d . .
H2 H 0.962893 0.705768 0.861075 0.057 Uiso 1 1 calc R U
C1 C 1.09792(18) 0.59382(19) 0.82883(10) 0.0509(5) Uani 1 1 d . .
C20 C 0.33008(14) 0.50215(14) 0.13680(9) 0.0342(3) Uani 1 1 d . .
C21 C 0.22572(16) 0.54250(15) 0.08479(9) 0.0419(4) Uani 1 1 d . .
H21 H 0.210457 0.509224 0.036092 0.050 Uiso 1 1 calc R U
C19 C 0.50167(17) 0.37857(16) 0.16300(10) 0.0461(4) Uani 1 1 d . .
H19 H 0.554688 0.319236 0.147213 0.055 Uiso 1 1 calc R U
C17 C 0.52992(15) 0.42158(14) 0.23792(9) 0.0376(4) Uani 1 1 d . .
H17 H 0.598319 0.391315 0.270326 0.045 Uiso 1 1 calc R U
C10 C 0.76519(16) 0.58941(16) 0.46062(10) 0.0447(4) Uani 1 1 d . .
H10 H 0.831274 0.644044 0.471127 0.054 Uiso 1 1 calc R U
C11 C 0.66962(16) 0.61029(15) 0.40097(10) 0.0409(4) Uani 1 1 d . .
H11 H 0.671525 0.678680 0.371413 0.049 Uiso 1 1 calc R U
C3 C 1.12893(17) 0.51771(18) 0.77379(11) 0.0507(5) Uani 1 1 d . .
H3 H 1.206644 0.477085 0.779639 0.061 Uiso 1 1 calc R U
C4 C 1.04305(16) 0.50122(17) 0.70853(10) 0.0437(4) Uani 1 1 d . .
H4 H 1.064086 0.448855 0.670795 0.052 Uiso 1 1 calc R U
C14 C 0.47196(17) 0.23501(15) 0.44354(11) 0.0464(4) Uani 1 1 d . .
H14A H 0.462853 0.243031 0.497824 0.056 Uiso 1 1 calc R U
H14B H 0.553134 0.196152 0.438118 0.056 Uiso 1 1 calc R U
C15 C 0.3633(2) 0.16377(18) 0.40478(14) 0.0632(6) Uani 1 1 d . .
H15A H 0.363211 0.086370 0.427657 0.095 Uiso 1 1 calc R U
H15B H 0.283563 0.202930 0.410629 0.095 Uiso 1 1 calc R U
H15C H 0.373458 0.156252 0.351179 0.095 Uiso 1 1 calc R U
F2 F 0.78701(10) 0.69642(10) 0.74955(6) 0.0556(3) Uani 1 1 d . .
H100 H 0.763(2) 0.5772(17) 0.6346(11) 0.050(5) Uiso 1 1 d . .

loop_
_atom_site_aniso_label
_atom_site_aniso_U_11
_atom_site_aniso_U_22
_atom_site_aniso_U_33
_atom_site_aniso_U_23
_atom_site_aniso_U_13
_atom_site_aniso_U_12
Cl1 0.0607(3) 0.1099(5) 0.0581(3) 0.0057(3) -0.0212(2) 0.0354(3)
O3 0.0387(6) 0.0418(6) 0.0342(6) -0.0050(5) -0.0087(4) 0.0103(5)
F1 0.0667(8) 0.1271(12) 0.0473(7) -0.0077(7) -0.0273(6) -0.0010(8)
O2 0.0410(6) 0.0423(6) 0.0456(7) 0.0045(5) -0.0090(5) -0.0055(5)
N1 0.0321(7) 0.0621(10) 0.0393(8) -0.0094(7) -0.0090(6) 0.0080(7)
N2 0.0488(8) 0.0471(8) 0.0403(8) -0.0106(6) -0.0044(6) 0.0098(7)
C22 0.0350(8) 0.0522(10) 0.0404(9) 0.0093(8) -0.0070(7) 0.0066(7)
C23 0.0397(9) 0.0445(9) 0.0459(9) 0.0012(8) 0.0006(7) 0.0136(7)
C24 0.0384(8) 0.0361(8) 0.0360(8) -0.0034(7) -0.0008(6) 0.0039(7)
C18 0.0284(7) 0.0275(7) 0.0321(7) 0.0018(6) -0.0007(5) -0.0026(5)
C16 0.0298(7) 0.0295(7) 0.0314(7) 0.0011(6) -0.0012(5) -0.0023(6)
C12 0.0328(7) 0.0388(8) 0.0304(7) -0.0032(6) -0.0035(6) 0.0062(6)
C13 0.0326(7) 0.0397(8) 0.0317(8) -0.0036(6) -0.0020(6) 0.0018(6)
C9 0.0399(8) 0.0425(9) 0.0328(8) -0.0001(7) -0.0045(6) 0.0057(7)
C8 0.0348(8) 0.0489(10) 0.0351(8) -0.0095(7) -0.0068(6) 0.0073(7)
C7 0.0427(9) 0.0587(11) 0.0443(10) -0.0110(8) -0.0136(7) 0.0115(8)
C6 0.0319(7) 0.0387(8) 0.0335(8) 0.0041(6) -0.0039(6) -0.0045(6)
C5 0.0350(8) 0.0424(9) 0.0368(8) 0.0045(7) 0.0001(6) -0.0009(7)
C2 0.0540(11) 0.0565(11) 0.0320(8) -0.0027(8) 0.0000(7) -0.0060(9)
C1 0.0452(10) 0.0698(13) 0.0344(9) 0.0062(9) -0.0115(7) -0.0080(9)
C20 0.0335(7) 0.0345(8) 0.0336(8) -0.0004(6) -0.0009(6) -0.0007(6)
C21 0.0417(9) 0.0491(10) 0.0325(8) -0.0009(7) -0.0067(7) 0.0008(7)
C19 0.0462(9) 0.0441(10) 0.0468(10) -0.0102(8) -0.0009(8) 0.0131(8)
C17 0.0340(8) 0.0375(8) 0.0396(9) -0.0001(7) -0.0038(6) 0.0064(6)
C10 0.0355(8) 0.0478(10) 0.0486(10) -0.0090(8) -0.0059(7) -0.0040(7)
C11 0.0420(9) 0.0379(9) 0.0416(9) -0.0004(7) -0.0006(7) 0.0001(7)
C3 0.0352(8) 0.0658(12) 0.0481(10) 0.0079(9) -0.0096(7) 0.0031(8)
C4 0.0363(8) 0.0498(10) 0.0430(9) -0.0024(8) -0.0050(7) 0.0033(7)
C14 0.0505(10) 0.0377(9) 0.0494(10) 0.0012(8) -0.0014(8) 0.0013(8)
C15 0.0637(13) 0.0461(11) 0.0771(15) -0.0023(10) -0.0052(11) -0.0106(9)
F2 0.0482(6) 0.0641(7) 0.0533(6) -0.0060(5) 0.0000(5) 0.0149(5)

loop_
_atom_type_symbol
_atom_type_description
_atom_type_scat_dispersion_real
_atom_type_scat_dispersion_imag
_atom_type_scat_source
C C 0.0033 0.0016 'International Tables Vol C Tables 4.2.6.8 and 6.1.1.4'
H H 0.0000 0.0000 'International Tables Vol C Tables 4.2.6.8 and 6.1.1.4'
N N 0.0061 0.0033 'International Tables Vol C Tables 4.2.6.8 and 6.1.1.4'
O O 0.0106 0.0060 'International Tables Vol C Tables 4.2.6.8 and 6.1.1.4'
F F 0.0171 0.0103 'International Tables Vol C Tables 4.2.6.8 and 6.1.1.4'
Cl Cl 0.1484 0.1585 'International Tables Vol C Tables 4.2.6.8 and 6.1.1.4'

loop_
_geom_angle_atom_site_label_1
_geom_angle_atom_site_label_2
_geom_angle_atom_site_label_3
_geom_angle
C16 O3 C12 119.78(12)
C13 O2 C14 117.31(12)
C6 N1 C7 121.23(14)
C6 N1 H100 118.4(13)
C7 N1 H100 118.1(13)
C19 N2 C20 116.24(14)
C21 C22 C23 122.31(15)
C21 C22 Cl1 120.08(13)
C23 C22 Cl1 117.60(13)
C24 C23 C22 119.32(15)
C24 C23 H23 120.3
C22 C23 H23 120.3
C23 C24 C18 120.64(15)
C23 C24 H24 119.7
C18 C24 H24 119.7
C24 C18 C20 119.39(13)
C24 C18 C16 123.45(14)
C20 C18 C16 117.15(13)
C17 C16 O3 125.37(13)
C17 C16 C18 119.83(14)
O3 C16 C18 114.80(13)
C11 C12 C13 121.62(14)
C11 C12 O3 117.98(14)
C13 C12 O3 120.04(14)
O2 C13 C12 116.89(13)
O2 C13 C9 125.22(15)
C12 C13 C9 117.87(15)
C8 C9 C13 120.96(16)
C8 C9 H9 119.5
C13 C9 H9 119.5
C10 C8 C9 119.71(14)
C10 C8 C7 119.97(16)
C9 C8 C7 120.28(17)
N1 C7 C8 110.09(14)
N1 C7 H7A 109.6
C8 C7 H7A 109.6
N1 C7 H7B 109.6
C8 C7 H7B 109.6
H7A C7 H7B 108.2
N1 C6 C5 120.62(14)
N1 C6 C4 123.50(15)
C5 C6 C4 115.88(14)
F2 C5 C2 118.75(16)
F2 C5 C6 117.51(14)
C2 C5 C6 123.74(16)
C5 C2 C1 117.57(17)
C5 C2 H2 121.2
C1 C2 H2 121.2
C3 C1 F1 119.46(17)
C3 C1 C2 122.11(16)
F1 C1 C2 118.42(18)
N2 C20 C18 123.05(14)
N2 C20 C21 118.05(14)
C18 C20 C21 118.90(14)
C22 C21 C20 119.44(15)
C22 C21 H21 120.3
C20 C21 H21 120.3
N2 C19 C17 125.94(16)
N2 C19 H19 117.0
C17 C19 H19 117.0
C16 C17 C19 117.77(14)
C16 C17 H17 121.1
C19 C17 H17 121.1
C8 C10 C11 120.20(16)
C8 C10 H10 119.9
C11 C10 H10 119.9
C12 C11 C10 119.59(16)
C12 C11 H11 120.2
C10 C11 H11 120.2
C1 C3 C4 119.12(17)
C1 C3 H3 120.4
C4 C3 H3 120.4
C3 C4 C6 121.57(17)
C3 C4 H4 119.2
C6 C4 H4 119.2
O2 C14 C15 107.51(14)
O2 C14 H14A 110.2
C15 C14 H14A 110.2
O2 C14 H14B 110.2
C15 C14 H14B 110.2
H14A C14 H14B 108.5
C14 C15 H15A 109.5
C14 C15 H15B 109.5
H15A C15 H15B 109.5
C14 C15 H15C 109.5
H15A C15 H15C 109.5
H15B C15 H15C 109.5

loop_
_geom_bond_atom_site_label_1
_geom_bond_atom_site_label_2
_geom_bond_distance
Cl1 C22 1.7423(16)
O3 C16 1.3628(18)
O3 C12 1.4048(17)
F1 C1 1.3660(19)
O2 C13 1.3583(19)
O2 C14 1.441(2)
N1 C6 1.3837(19)
N1 C7 1.435(2)
N1 H100 0.86(2)
N2 C19 1.320(2)
N2 C20 1.366(2)
C22 C21 1.355(2)
C22 C23 1.400(2)
C23 C24 1.367(2)
C23 H23 0.9300
C24 C18 1.410(2)
C24 H24 0.9300
C18 C20 1.415(2)
C18 C16 1.4242(19)
C16 C17 1.361(2)
C12 C11 1.377(2)
C12 C13 1.389(2)
C13 C9 1.401(2)
C9 C8 1.385(2)
C9 H9 0.9300
C8 C10 1.382(3)
C8 C7 1.514(2)
C7 H7A 0.9700
C7 H7B 0.9700
C6 C5 1.387(2)
C6 C4 1.399(2)
C5 F2 1.3584(19)
C5 C2 1.374(2)
C2 C1 1.375(3)
C2 H2 0.9300
C1 C3 1.356(3)
C20 C21 1.421(2)
C21 H21 0.9300
C19 C17 1.401(2)
C19 H19 0.9300
C17 H17 0.9300
C10 C11 1.388(2)
C10 H10 0.9300
C11 H11 0.9300
C3 C4 1.390(2)
C3 H3 0.9300
C4 H4 0.9300
C14 C15 1.495(3)
C14 H14A 0.9700
C14 H14B 0.9700
C15 H15A 0.9600
C15 H15B 0.9600
C15 H15C 0.9600

loop_
_geom_torsion_atom_site_label_1
_geom_torsion_atom_site_label_2
_geom_torsion_atom_site_label_3
_geom_torsion_atom_site_label_4
_geom_torsion
C21 C22 C23 C24 -0.6(3)
Cl1 C22 C23 C24 177.98(14)
C22 C23 C24 C18 0.3(3)
C23 C24 C18 C20 0.4(2)
C23 C24 C18 C16 -178.83(15)
C12 O3 C16 C17 4.2(2)
C12 O3 C16 C18 -175.68(13)
C24 C18 C16 C17 -179.55(15)
C20 C18 C16 C17 1.2(2)
C24 C18 C16 O3 0.4(2)
C20 C18 C16 O3 -178.86(13)
C16 O3 C12 C11 107.41(17)
C16 O3 C12 C13 -79.33(19)
C14 O2 C13 C12 172.49(15)
C14 O2 C13 C9 -8.8(2)
C11 C12 C13 O2 -179.55(15)
O3 C12 C13 O2 7.4(2)
C11 C12 C13 C9 1.7(2)
O3 C12 C13 C9 -171.35(14)
O2 C13 C9 C8 -178.24(15)
C12 C13 C9 C8 0.4(2)
C13 C9 C8 C10 -2.2(2)
C13 C9 C8 C7 175.44(15)
C6 N1 C7 C8 -172.17(16)
C10 C8 C7 N1 70.1(2)
C9 C8 C7 N1 -107.58(19)
C7 N1 C6 C5 -177.34(17)
C7 N1 C6 C4 3.9(3)
N1 C6 C5 F2 1.4(2)
C4 C6 C5 F2 -179.74(15)
N1 C6 C5 C2 -178.03(17)
C4 C6 C5 C2 0.8(2)
F2 C5 C2 C1 -179.45(16)
C6 C5 C2 C1 0.0(3)
C5 C2 C1 C3 -0.8(3)
C5 C2 C1 F1 178.17(17)
C19 N2 C20 C18 0.8(2)
C19 N2 C20 C21 -179.27(16)
C24 C18 C20 N2 179.20(15)
C16 C18 C20 N2 -1.5(2)
C24 C18 C20 C21 -0.7(2)
C16 C18 C20 C21 178.54(14)
C23 C22 C21 C20 0.2(3)
Cl1 C22 C21 C20 -178.30(13)
N2 C20 C21 C22 -179.51(16)
C18 C20 C21 C22 0.4(2)
C20 N2 C19 C17 0.3(3)
O3 C16 C17 C19 179.82(15)
C18 C16 C17 C19 -0.2(2)
N2 C19 C17 C16 -0.6(3)
C9 C8 C10 C11 1.9(3)
C7 C8 C10 C11 -175.72(16)
C13 C12 C11 C10 -2.0(2)
O3 C12 C11 C10 171.20(15)
C8 C10 C11 C12 0.1(3)
F1 C1 C3 C4 -178.26(18)
C2 C1 C3 C4 0.7(3)
C1 C3 C4 C6 0.2(3)
N1 C6 C4 C3 177.90(17)
C5 C6 C4 C3 -0.9(3)
C13 O2 C14 C15 -171.99(15)
